data_4346783
loop_
_publ_author_name
'Casarrubios, Luis'
'Esteruelas, Miguel A.'
'Larramona, Carmen'
'Muntaner, Jaime G.'
'O\~nate, Enrique'
'Sierra, Miguel A.'

_publ_section_title
;
 2-Azetidinones as Precursors of Pincer Ligands: Preparation, Structure,
 and Spectroscopic Properties of CC'N-Osmium Complexes.
;
_journal_issue 22
_journal_name_full 'Inorganic chemistry'
_journal_page_first 10998
_journal_page_last 11006
_journal_paper_doi 10.1021/acs.inorgchem.5b02138
_journal_volume 54
_journal_year 2015
_chemical_formula_sum 'C35 H55 N O Os P2'
_chemical_formula_weight 757.94
_space_group_IT_number 14
_space_group_name_Hall '-P 2yn'
_space_group_name_H-M_alt 'P 1 21/n 1'
_symmetry_cell_setting monoclinic
_symmetry_space_group_name_H-M 'P 1 21/n 1'
_atom_sites_solution_hydrogens geom
_atom_sites_solution_primary direct
_atom_sites_solution_secondary difmap
_audit_creation_method SHELXL-97
_cell_angle_alpha 90.00
_cell_angle_beta 93.2240(10)
_cell_angle_gamma 90.00
_cell_formula_units_Z 4
_cell_length_a 14.0888(10)
_cell_length_b 15.8579(11)
_cell_length_c 15.2962(10)
_cell_measurement_reflns_used 4535
_cell_measurement_temperature 100(2)
_cell_measurement_theta_max 28
_cell_measurement_theta_min 2
_cell_volume 3412.0(4)
_computing_cell_refinement 'SAINT+ v. 7.56a (Bruker AXS, 2008)'
_computing_data_collection 'apex2 v. 7.0 (Bruker AXS, 2009)'
_computing_data_reduction 'SAINT+ v. 7.56a (Bruker AXS, 2008)'
_computing_molecular_graphics 'XP, SHELXTL v. 6.14 (Bruker, 2000)'
_computing_publication_material 'XCIF, SHELXTL v. 6.14 (Bruker, 2000)'
_computing_structure_refinement 'SHELXL-97 (Sheldrick, 1997)'
_computing_structure_solution 'SHELXS-97 (Sheldrick, 1990)'
_diffrn_ambient_temperature 100(2)
_diffrn_detector_area_resol_mean 8.33
_diffrn_measured_fraction_theta_full 0.993
_diffrn_measured_fraction_theta_max 0.918
_diffrn_measurement_device_type 'Bruker APEX CCD system'
_diffrn_measurement_method '\w rotations with narrow frames'
_diffrn_radiation_monochromator graphite
_diffrn_radiation_source 'normal-focus sealed tube'
_diffrn_radiation_type MoK\a
_diffrn_radiation_wavelength 0.71073
_diffrn_reflns_av_R_equivalents 0.0705
_diffrn_reflns_av_sigmaI/netI 0.0745
_diffrn_reflns_limit_h_max 18
_diffrn_reflns_limit_h_min -19
_diffrn_reflns_limit_k_max 20
_diffrn_reflns_limit_k_min -21
_diffrn_reflns_limit_l_max 20
_diffrn_reflns_limit_l_min -19
_diffrn_reflns_number 29571
_diffrn_reflns_theta_full 27.50
_diffrn_reflns_theta_max 28.72
_diffrn_reflns_theta_min 1.85
_exptl_absorpt_coefficient_mu 3.858
_exptl_absorpt_correction_T_max 0.862
_exptl_absorpt_correction_T_min 0.681
_exptl_absorpt_correction_type multi-scan
_exptl_absorpt_process_details
;
Absorption correction performed with SADABS program. This is based on the
method of Blessing: Blessing, R. H., Acta Crystallogr., Sect. A 1995, 51, 33.

SADABS: Area-Detector Absorption Correction. Bruker-AXS 
within SAINT+ package, v. 7.56a (2008).
;
_exptl_crystal_colour orange
_exptl_crystal_density_diffrn 1.475
_exptl_crystal_density_method 'not measured'
_exptl_crystal_description 'irregular block'
_exptl_crystal_F_000 1544
_exptl_crystal_size_max 0.08
_exptl_crystal_size_mid 0.03
_exptl_crystal_size_min 0.03
_refine_diff_density_max 1.823
_refine_diff_density_min -1.423
_refine_diff_density_rms 0.188
_refine_ls_extinction_method none
_refine_ls_goodness_of_fit_ref 1.072
_refine_ls_hydrogen_treatment mixed
_refine_ls_matrix_type full
_refine_ls_number_parameters 382
_refine_ls_number_reflns 8112
_refine_ls_number_restraints 2
_refine_ls_restrained_S_all 1.072
_refine_ls_R_factor_all 0.0764
_refine_ls_R_factor_gt 0.0486
_refine_ls_shift/su_max 0.003
_refine_ls_shift/su_mean 0.000
_refine_ls_structure_factor_coef Fsqd
_refine_ls_weighting_details 'calc w=1/[\s^2^(Fo^2^)+(0.0232P)^2^+8.2797P] where P=(Fo^2^+2Fc^2^)/3'
_refine_ls_weighting_scheme calc
_refine_ls_wR_factor_gt 0.0781
_refine_ls_wR_factor_ref 0.0858
_reflns_number_gt 6129
_reflns_number_total 8112
_reflns_threshold_expression >2sigma(I)
_cod_data_source_file ic5b02138_si_001.cif
_cod_data_source_block 4-enrique190
_cod_original_sg_symbol_H-M P21/n
_cod_database_code 4346783

loop_
_symmetry_equiv_pos_as_xyz
'x, y, z'
'-x+1/2, y+1/2, -z+1/2'
'-x, -y, -z'
'x-1/2, -y-1/2, z-1/2'

loop_
_atom_site_label
_atom_site_type_symbol
_atom_site_fract_x
_atom_site_fract_y
_atom_site_fract_z
_atom_site_U_iso_or_equiv
_atom_site_adp_type
_atom_site_occupancy
_atom_site_symmetry_multiplicity
_atom_site_calc_flag
_atom_site_refinement_flags
Os Os 0.506694(15) 0.219966(13) 0.283217(15) 0.01163(6) Uani 1 1 d D
H01 H 0.559(3) 0.234(3) 0.1950(19) 0.014 Uiso 1 1 d D
H02 H 0.455(3) 0.248(3) 0.1931(18) 0.014 Uiso 1 1 d D
P1 P 0.52573(10) 0.36842(9) 0.29427(10) 0.0156(3) Uani 1 1 d .
P2 P 0.48891(12) 0.08300(9) 0.22266(12) 0.0177(3) Uani 1 1 d .
N1 N 0.3602(3) 0.2188(3) 0.3337(3) 0.0183(10) Uani 1 1 d .
O1 O 0.6122(3) 0.1671(3) 0.4499(3) 0.0235(10) Uani 1 1 d .
C1 C 0.6541(4) 0.2007(3) 0.3054(4) 0.0188(13) Uani 1 1 d .
C2 C 0.7310(4) 0.2077(4) 0.2507(4) 0.0238(14) Uani 1 1 d .
H2 H 0.7182 0.2257 0.1920 0.029 Uiso 1 1 calc R
C3 C 0.8244(4) 0.1896(4) 0.2777(5) 0.0285(15) Uani 1 1 d .
H3 H 0.8734 0.1951 0.2379 0.034 Uiso 1 1 calc R
C4 C 0.8459(5) 0.1636(4) 0.3625(5) 0.0335(17) Uani 1 1 d .
H4 H 0.9098 0.1512 0.3812 0.040 Uiso 1 1 calc R
C5 C 0.7746(4) 0.1557(4) 0.4203(5) 0.0295(15) Uani 1 1 d .
H5 H 0.7886 0.1374 0.4788 0.035 Uiso 1 1 calc R
C6 C 0.6826(4) 0.1748(4) 0.3911(4) 0.0231(14) Uani 1 1 d .
C7 C 0.5242(4) 0.1876(4) 0.4120(4) 0.0178(12) Uani 1 1 d .
C8 C 0.4484(5) 0.1816(4) 0.4641(4) 0.0231(14) Uani 1 1 d .
H8 H 0.454(4) 0.160(4) 0.522(4) 0.028 Uiso 1 1 d .
C9 C 0.3609(4) 0.1980(3) 0.4206(4) 0.0188(13) Uani 1 1 d .
C10 C 0.2747(5) 0.1914(4) 0.4652(4) 0.0277(15) Uani 1 1 d .
H10 H 0.2777 0.1792 0.5261 0.033 Uiso 1 1 calc R
C11 C 0.1893(4) 0.2022(4) 0.4226(4) 0.0261(15) Uani 1 1 d .
H11 H 0.1325 0.1966 0.4526 0.031 Uiso 1 1 calc R
C12 C 0.1856(4) 0.2222(4) 0.3317(4) 0.0217(12) Uani 1 1 d .
C13 C 0.2716(4) 0.2320(3) 0.2896(4) 0.0177(12) Uani 1 1 d .
C14 C 0.2654(4) 0.2542(3) 0.2009(4) 0.0180(13) Uani 1 1 d .
H14 H 0.3222 0.2633 0.1716 0.022 Uiso 1 1 calc R
C15 C 0.1785(4) 0.2634(4) 0.1549(4) 0.0247(14) Uani 1 1 d .
H15 H 0.1765 0.2775 0.0944 0.030 Uiso 1 1 calc R
C16 C 0.0936(5) 0.2520(4) 0.1968(4) 0.0270(15) Uani 1 1 d .
H16 H 0.0339 0.2577 0.1652 0.032 Uiso 1 1 calc R
C17 C 0.0982(4) 0.2324(4) 0.2840(4) 0.0259(14) Uani 1 1 d .
H17 H 0.0409 0.2256 0.3131 0.031 Uiso 1 1 calc R
C18 C 0.5381(4) 0.4230(4) 0.1874(4) 0.0223(14) Uani 1 1 d .
H18 H 0.5435 0.4846 0.2007 0.027 Uiso 1 1 calc R
C19 C 0.4518(5) 0.4126(4) 0.1231(4) 0.0327(17) Uani 1 1 d .
H19A H 0.4569 0.4519 0.0742 0.049 Uiso 1 1 calc R
H19B H 0.3937 0.4247 0.1532 0.049 Uiso 1 1 calc R
H19C H 0.4495 0.3547 0.1009 0.049 Uiso 1 1 calc R
C20 C 0.6284(5) 0.3985(4) 0.1422(4) 0.0289(16) Uani 1 1 d .
H20A H 0.6233 0.3399 0.1222 0.043 Uiso 1 1 calc R
H20B H 0.6837 0.4044 0.1835 0.043 Uiso 1 1 calc R
H20C H 0.6359 0.4356 0.0918 0.043 Uiso 1 1 calc R
C21 C 0.6355(4) 0.4033(4) 0.3562(4) 0.0203(13) Uani 1 1 d .
H21 H 0.6883 0.3716 0.3298 0.024 Uiso 1 1 calc R
C22 C 0.6395(4) 0.3769(4) 0.4522(4) 0.0281(16) Uani 1 1 d .
H22A H 0.7060 0.3741 0.4747 0.042 Uiso 1 1 calc R
H22B H 0.6099 0.3213 0.4575 0.042 Uiso 1 1 calc R
H22C H 0.6053 0.4183 0.4861 0.042 Uiso 1 1 calc R
C23 C 0.6624(5) 0.4967(4) 0.3487(5) 0.0306(16) Uani 1 1 d .
H23A H 0.6125 0.5316 0.3724 0.046 Uiso 1 1 calc R
H23B H 0.6690 0.5111 0.2871 0.046 Uiso 1 1 calc R
H23C H 0.7228 0.5070 0.3820 0.046 Uiso 1 1 calc R
C24 C 0.4204(4) 0.4238(3) 0.3348(4) 0.0166(12) Uani 1 1 d .
H24 H 0.3640 0.3971 0.3032 0.020 Uiso 1 1 calc R
C25 C 0.4086(4) 0.4059(4) 0.4322(4) 0.0243(14) Uani 1 1 d .
H25A H 0.4518 0.4421 0.4678 0.036 Uiso 1 1 calc R
H25B H 0.4235 0.3466 0.4448 0.036 Uiso 1 1 calc R
H25C H 0.3428 0.4175 0.4463 0.036 Uiso 1 1 calc R
C26 C 0.4108(5) 0.5187(4) 0.3164(5) 0.0291(16) Uani 1 1 d .
H26A H 0.3525 0.5399 0.3408 0.044 Uiso 1 1 calc R
H26B H 0.4078 0.5284 0.2531 0.044 Uiso 1 1 calc R
H26C H 0.4658 0.5484 0.3437 0.044 Uiso 1 1 calc R
C27 C 0.3711(4) 0.0325(4) 0.2362(5) 0.0297(16) Uani 1 1 d .
H27 H 0.3229 0.0775 0.2219 0.036 Uiso 1 1 calc R
C28 C 0.3554(5) 0.0063(4) 0.3305(5) 0.0325(17) Uani 1 1 d .
H28A H 0.2873 0.0071 0.3402 0.049 Uiso 1 1 calc R
H28B H 0.3886 0.0458 0.3710 0.049 Uiso 1 1 calc R
H28C H 0.3804 -0.0507 0.3409 0.049 Uiso 1 1 calc R
C29 C 0.3444(5) -0.0413(4) 0.1738(5) 0.0386(19) Uani 1 1 d .
H29A H 0.3935 -0.0850 0.1797 0.058 Uiso 1 1 calc R
H29B H 0.3395 -0.0208 0.1133 0.058 Uiso 1 1 calc R
H29C H 0.2832 -0.0650 0.1888 0.058 Uiso 1 1 calc R
C30 C 0.5853(4) 0.0070(4) 0.2556(4) 0.0229(14) Uani 1 1 d .
H30 H 0.6459 0.0391 0.2509 0.028 Uiso 1 1 calc R
C31 C 0.5845(5) -0.0202(4) 0.3516(5) 0.0341(17) Uani 1 1 d .
H31A H 0.5344 -0.0622 0.3582 0.051 Uiso 1 1 calc R
H31B H 0.5724 0.0290 0.3882 0.051 Uiso 1 1 calc R
H31C H 0.6463 -0.0447 0.3701 0.051 Uiso 1 1 calc R
C32 C 0.5957(5) -0.0717(4) 0.1984(5) 0.0314(16) Uani 1 1 d .
H32A H 0.6524 -0.1033 0.2190 0.047 Uiso 1 1 calc R
H32B H 0.6019 -0.0546 0.1374 0.047 Uiso 1 1 calc R
H32C H 0.5393 -0.1075 0.2022 0.047 Uiso 1 1 calc R
C33 C 0.4923(4) 0.0834(4) 0.1014(4) 0.0241(14) Uani 1 1 d .
H33 H 0.4844 0.0235 0.0818 0.029 Uiso 1 1 calc R
C34 C 0.4120(5) 0.1332(5) 0.0552(4) 0.0377(18) Uani 1 1 d .
H34A H 0.4221 0.1936 0.0658 0.057 Uiso 1 1 calc R
H34B H 0.3513 0.1162 0.0780 0.057 Uiso 1 1 calc R
H34C H 0.4108 0.1220 -0.0079 0.057 Uiso 1 1 calc R
C35 C 0.5874(5) 0.1138(4) 0.0690(4) 0.0305(16) Uani 1 1 d .
H35A H 0.5888 0.1038 0.0059 0.046 Uiso 1 1 calc R
H35B H 0.6395 0.0828 0.0995 0.046 Uiso 1 1 calc R
H35C H 0.5948 0.1742 0.0809 0.046 Uiso 1 1 calc R

loop_
_atom_site_aniso_label
_atom_site_aniso_U_11
_atom_site_aniso_U_22
_atom_site_aniso_U_33
_atom_site_aniso_U_23
_atom_site_aniso_U_13
_atom_site_aniso_U_12
Os 0.01091(10) 0.01165(10) 0.01234(10) -0.00164(11) 0.00061(7) -0.00061(11)
P1 0.0139(8) 0.0116(7) 0.0215(9) -0.0029(6) 0.0008(6) -0.0022(6)
P2 0.0133(7) 0.0158(7) 0.0241(8) -0.0051(7) 0.0010(6) -0.0008(7)
N1 0.020(2) 0.017(2) 0.018(2) -0.004(2) -0.0025(19) 0.001(2)
O1 0.018(2) 0.029(2) 0.023(2) 0.001(2) -0.0048(18) 0.0035(19)
C1 0.017(3) 0.007(3) 0.032(3) -0.004(2) 0.001(3) 0.001(2)
C2 0.019(3) 0.018(3) 0.034(4) -0.007(3) 0.002(3) -0.001(3)
C3 0.019(3) 0.026(3) 0.040(4) -0.009(3) 0.008(3) 0.002(3)
C4 0.017(3) 0.032(4) 0.051(5) -0.011(4) -0.003(3) 0.001(3)
C5 0.022(3) 0.033(4) 0.032(4) 0.001(3) -0.005(3) 0.003(3)
C6 0.019(3) 0.018(3) 0.032(4) -0.004(3) -0.001(3) 0.000(3)
C7 0.012(3) 0.019(3) 0.021(3) -0.004(2) -0.003(2) 0.001(2)
C8 0.028(4) 0.022(3) 0.018(3) 0.000(3) -0.002(3) 0.000(3)
C9 0.021(3) 0.017(3) 0.019(3) 0.000(2) 0.008(2) 0.000(2)
C10 0.029(4) 0.036(4) 0.018(3) 0.006(3) 0.008(3) 0.000(3)
C11 0.022(3) 0.030(4) 0.027(3) 0.004(3) 0.011(3) 0.002(3)
C12 0.019(3) 0.017(3) 0.029(3) 0.000(3) 0.002(2) 0.000(3)
C13 0.015(3) 0.013(3) 0.026(3) -0.002(2) 0.001(2) 0.001(2)
C14 0.016(3) 0.017(3) 0.021(3) 0.001(2) 0.001(2) -0.003(2)
C15 0.023(3) 0.026(4) 0.025(3) -0.001(3) -0.002(3) 0.002(3)
C16 0.020(3) 0.024(3) 0.036(4) 0.000(3) -0.005(3) 0.003(3)
C17 0.016(3) 0.030(4) 0.032(4) 0.003(3) 0.003(3) 0.002(3)
C18 0.026(3) 0.017(3) 0.024(3) 0.007(3) 0.003(3) -0.001(3)
C19 0.046(5) 0.029(4) 0.024(4) 0.009(3) 0.005(3) 0.003(3)
C20 0.031(4) 0.032(4) 0.024(4) 0.008(3) 0.006(3) 0.001(3)
C21 0.010(3) 0.019(3) 0.032(4) -0.008(3) 0.001(3) -0.007(2)
C22 0.020(3) 0.027(4) 0.035(4) -0.012(3) -0.010(3) 0.001(3)
C23 0.027(4) 0.022(3) 0.043(4) -0.006(3) 0.003(3) -0.008(3)
C24 0.011(3) 0.017(3) 0.022(3) -0.005(2) 0.004(2) -0.001(2)
C25 0.019(3) 0.024(3) 0.030(4) -0.003(3) 0.005(3) 0.004(3)
C26 0.026(4) 0.017(3) 0.045(4) -0.004(3) 0.007(3) 0.005(3)
C27 0.020(3) 0.020(3) 0.049(5) -0.009(3) 0.003(3) 0.001(3)
C28 0.023(4) 0.026(4) 0.050(5) 0.002(3) 0.010(3) -0.003(3)
C29 0.025(4) 0.029(4) 0.061(5) -0.023(4) -0.001(4) -0.005(3)
C30 0.020(3) 0.013(3) 0.037(4) -0.002(3) 0.005(3) 0.002(2)
C31 0.037(4) 0.026(4) 0.039(4) 0.011(3) 0.002(3) 0.008(3)
C32 0.022(4) 0.023(3) 0.049(5) -0.010(3) 0.005(3) -0.002(3)
C33 0.026(3) 0.027(3) 0.020(3) -0.011(3) 0.002(3) 0.001(3)
C34 0.038(4) 0.051(5) 0.023(4) -0.012(3) -0.008(3) 0.011(4)
C35 0.038(4) 0.035(4) 0.019(3) -0.012(3) 0.005(3) 0.004(3)

loop_
_atom_type_symbol
_atom_type_description
_atom_type_scat_dispersion_real
_atom_type_scat_dispersion_imag
_atom_type_scat_source
C C 0.0033 0.0016 'International Tables Vol C Tables 4.2.6.8 and 6.1.1.4'
H H 0.0000 0.0000 'International Tables Vol C Tables 4.2.6.8 and 6.1.1.4'
N N 0.0061 0.0033 'International Tables Vol C Tables 4.2.6.8 and 6.1.1.4'
O O 0.0106 0.0060 'International Tables Vol C Tables 4.2.6.8 and 6.1.1.4'
P P 0.1023 0.0942 'International Tables Vol C Tables 4.2.6.8 and 6.1.1.4'
Os Os -1.2165 7.6030 'International Tables Vol C Tables 4.2.6.8 and 6.1.1.4'

loop_
_geom_angle_atom_site_label_1
_geom_angle_atom_site_label_2
_geom_angle_atom_site_label_3
_geom_angle
C7 Os C1 75.1(2)
C7 Os N1 74.3(2)
C1 Os N1 149.4(2)
C7 Os P2 98.70(16)
C1 Os P2 90.68(15)
N1 Os P2 92.74(13)
C7 Os P1 100.03(16)
C1 Os P1 91.47(14)
N1 Os P1 94.93(13)
P2 Os P1 161.07(6)
C7 Os H01 145.3(19)
C1 Os H01 70.2(19)
N1 Os H01 140.4(19)
P2 Os H01 81.0(19)
P1 Os H01 82.0(19)
C7 Os H02 159(2)
C1 Os H02 125(2)
N1 Os H02 85.1(19)
P2 Os H02 83.2(19)
P1 Os H02 80.3(19)
H01 Os H02 55(3)
C21 P1 C24 110.4(3)
C21 P1 C18 101.1(3)
C24 P1 C18 100.9(3)
C21 P1 Os 114.8(2)
C24 P1 Os 113.73(19)
C18 P1 Os 114.4(2)
C33 P2 C30 102.3(3)
C33 P2 C27 100.7(3)
C30 P2 C27 109.4(3)
C33 P2 Os 112.3(2)
C30 P2 Os 115.3(2)
C27 P2 Os 115.2(2)
C9 N1 C13 117.5(5)
C9 N1 Os 112.3(4)
C13 N1 Os 130.2(4)
C7 O1 C6 111.6(5)
C6 C1 C2 112.7(5)
C6 C1 Os 114.7(4)
C2 C1 Os 132.6(5)
C3 C2 C1 123.7(6)
C3 C2 H2 118.2
C1 C2 H2 118.2
C4 C3 C2 119.8(6)
C4 C3 H3 120.1
C2 C3 H3 120.1
C3 C4 C5 120.0(6)
C3 C4 H4 120.0
C5 C4 H4 120.0
C4 C5 C6 118.4(6)
C4 C5 H5 120.8
C6 C5 H5 120.8
O1 C6 C5 117.8(6)
O1 C6 C1 116.9(5)
C5 C6 C1 125.3(6)
C8 C7 O1 116.9(5)
C8 C7 Os 121.5(4)
O1 C7 Os 121.5(4)
C7 C8 C9 114.0(6)
C7 C8 H8 123(4)
C9 C8 H8 123(4)
N1 C9 C8 117.9(5)
N1 C9 C10 121.4(6)
C8 C9 C10 120.7(6)
C11 C10 C9 121.2(6)
C11 C10 H10 119.4
C9 C10 H10 119.4
C10 C11 C12 119.0(6)
C10 C11 H11 120.5
C12 C11 H11 120.5
C17 C12 C13 120.0(6)
C17 C12 C11 121.0(5)
C13 C12 C11 119.0(5)
C14 C13 N1 120.7(5)
C14 C13 C12 117.5(5)
N1 C13 C12 121.9(5)
C15 C14 C13 121.7(6)
C15 C14 H14 119.2
C13 C14 H14 119.2
C14 C15 C16 120.4(6)
C14 C15 H15 119.8
C16 C15 H15 119.8
C17 C16 C15 118.7(6)
C17 C16 H16 120.6
C15 C16 H16 120.6
C16 C17 C12 121.7(6)
C16 C17 H17 119.2
C12 C17 H17 119.2
C19 C18 C20 109.4(5)
C19 C18 P1 113.8(4)
C20 C18 P1 113.6(4)
C19 C18 H18 106.5
C20 C18 H18 106.5
P1 C18 H18 106.5
C18 C19 H19A 109.5
C18 C19 H19B 109.5
H19A C19 H19B 109.5
C18 C19 H19C 109.5
H19A C19 H19C 109.5
H19B C19 H19C 109.5
C18 C20 H20A 109.5
C18 C20 H20B 109.5
H20A C20 H20B 109.5
C18 C20 H20C 109.5
H20A C20 H20C 109.5
H20B C20 H20C 109.5
C22 C21 C23 109.9(5)
C22 C21 P1 113.3(4)
C23 C21 P1 116.9(4)
C22 C21 H21 105.2
C23 C21 H21 105.2
P1 C21 H21 105.2
C21 C22 H22A 109.5
C21 C22 H22B 109.5
H22A C22 H22B 109.5
C21 C22 H22C 109.5
H22A C22 H22C 109.5
H22B C22 H22C 109.5
C21 C23 H23A 109.5
C21 C23 H23B 109.5
H23A C23 H23B 109.5
C21 C23 H23C 109.5
H23A C23 H23C 109.5
H23B C23 H23C 109.5
C25 C24 C26 110.2(5)
C25 C24 P1 111.6(4)
C26 C24 P1 117.7(4)
C25 C24 H24 105.4
C26 C24 H24 105.4
P1 C24 H24 105.4
C24 C25 H25A 109.5
C24 C25 H25B 109.5
H25A C25 H25B 109.5
C24 C25 H25C 109.5
H25A C25 H25C 109.5
H25B C25 H25C 109.5
C24 C26 H26A 109.5
C24 C26 H26B 109.5
H26A C26 H26B 109.5
C24 C26 H26C 109.5
H26A C26 H26C 109.5
H26B C26 H26C 109.5
C28 C27 C29 109.5(6)
C28 C27 P2 113.4(5)
C29 C27 P2 116.4(5)
C28 C27 H27 105.5
C29 C27 H27 105.5
P2 C27 H27 105.5
C27 C28 H28A 109.5
C27 C28 H28B 109.5
H28A C28 H28B 109.5
C27 C28 H28C 109.5
H28A C28 H28C 109.5
H28B C28 H28C 109.5
C27 C29 H29A 109.5
C27 C29 H29B 109.5
H29A C29 H29B 109.5
C27 C29 H29C 109.5
H29A C29 H29C 109.5
H29B C29 H29C 109.5
C31 C30 C32 108.9(5)
C31 C30 P2 113.4(4)
C32 C30 P2 117.6(5)
C31 C30 H30 105.3
C32 C30 H30 105.3
P2 C30 H30 105.3
C30 C31 H31A 109.5
C30 C31 H31B 109.5
H31A C31 H31B 109.5
C30 C31 H31C 109.5
H31A C31 H31C 109.5
H31B C31 H31C 109.5
C30 C32 H32A 109.5
C30 C32 H32B 109.5
H32A C32 H32B 109.5
C30 C32 H32C 109.5
H32A C32 H32C 109.5
H32B C32 H32C 109.5
C34 C33 C35 109.2(6)
C34 C33 P2 113.9(4)
C35 C33 P2 113.3(4)
C34 C33 H33 106.7
C35 C33 H33 106.7
P2 C33 H33 106.7
C33 C34 H34A 109.5
C33 C34 H34B 109.5
H34A C34 H34B 109.5
C33 C34 H34C 109.5
H34A C34 H34C 109.5
H34B C34 H34C 109.5
C33 C35 H35A 109.5
C33 C35 H35B 109.5
H35A C35 H35B 109.5
C33 C35 H35C 109.5
H35A C35 H35C 109.5
H35B C35 H35C 109.5

loop_
_geom_bond_atom_site_label_1
_geom_bond_atom_site_label_2
_geom_bond_distance
Os C7 2.038(6)
Os C1 2.107(6)
Os N1 2.244(5)
Os P2 2.3689(14)
Os P1 2.3743(15)
Os H01 1.587(10)
Os H02 1.584(10)
P1 C21 1.852(6)
P1 C24 1.860(6)
P1 C18 1.866(6)
P2 C33 1.859(6)
P2 C30 1.864(6)
P2 C27 1.865(6)
N1 C9 1.370(7)
N1 C13 1.400(7)
O1 C7 1.377(6)
O1 C6 1.381(7)
C1 C6 1.411(8)
C1 C2 1.411(8)
C2 C3 1.386(8)
C2 H2 0.9500
C3 C4 1.379(10)
C3 H3 0.9500
C4 C5 1.380(9)
C4 H4 0.9500
C5 C6 1.382(8)
C5 H5 0.9500
C7 C8 1.372(8)
C8 C9 1.392(8)
C8 H8 0.94(6)
C9 C10 1.430(8)
C10 C11 1.347(8)
C10 H10 0.9500
C11 C12 1.423(8)
C11 H11 0.9500
C12 C17 1.406(8)
C12 C13 1.413(8)
C13 C14 1.399(8)
C14 C15 1.385(8)
C14 H14 0.9500
C15 C16 1.401(9)
C15 H15 0.9500
C16 C17 1.368(9)
C16 H16 0.9500
C17 H17 0.9500
C18 C19 1.529(9)
C18 C20 1.532(8)
C18 H18 1.0000
C19 H19A 0.9800
C19 H19B 0.9800
C19 H19C 0.9800
C20 H20A 0.9800
C20 H20B 0.9800
C20 H20C 0.9800
C21 C22 1.526(9)
C21 C23 1.535(8)
C21 H21 1.0000
C22 H22A 0.9800
C22 H22B 0.9800
C22 H22C 0.9800
C23 H23A 0.9800
C23 H23B 0.9800
C23 H23C 0.9800
C24 C25 1.535(8)
C24 C26 1.536(8)
C24 H24 1.0000
C25 H25A 0.9800
C25 H25B 0.9800
C25 H25C 0.9800
C26 H26A 0.9800
C26 H26B 0.9800
C26 H26C 0.9800
C27 C28 1.529(9)
C27 C29 1.544(8)
C27 H27 1.0000
C28 H28A 0.9800
C28 H28B 0.9800
C28 H28C 0.9800
C29 H29A 0.9800
C29 H29B 0.9800
C29 H29C 0.9800
C30 C31 1.532(9)
C30 C32 1.537(8)
C30 H30 1.0000
C31 H31A 0.9800
C31 H31B 0.9800
C31 H31C 0.9800
C32 H32A 0.9800
C32 H32B 0.9800
C32 H32C 0.9800
C33 C34 1.521(9)
C33 C35 1.532(9)
C33 H33 1.0000
C34 H34A 0.9800
C34 H34B 0.9800
C34 H34C 0.9800
C35 H35A 0.9800
C35 H35B 0.9800
C35 H35C 0.9800
